data_7203140
loop_
_publ_author_name
'Chen, Danlin'
'Lai, Chian Sing'
'Tiekink, Edward R. T.'

_publ_section_title
;
 Supramolecular aggregation in diimine adducts of zinc(ii)
 dithiophosphates: controlling the formation of monomeric, dimeric,
 polymeric (zig-zag and helical), and 2-D motifs
;
_journal_issue 1
_journal_name_full CrystEngComm
_journal_page_first 51
_journal_paper_doi 10.1039/b513393a
_journal_volume 8
_journal_year 2006
_chemical_formula_moiety 'C36 H66 N2 O8 P4 S8 Zn2'
_chemical_formula_sum 'C36 H66 N2 O8 P4 S8 Zn2'
_chemical_formula_weight 1166.01
_chemical_name_systematic
;
?
;
_space_group_IT_number 14
_symmetry_cell_setting monoclinic
_symmetry_space_group_name_Hall '-P 2yn'
_symmetry_space_group_name_H-M 'P 1 21/n 1'
_atom_sites_solution_hydrogens geom
_atom_sites_solution_primary direct
_atom_sites_solution_secondary difmap
_audit_creation_method SHELXL-97
_cell_angle_alpha 90
_cell_angle_beta 90.638(2)
_cell_angle_gamma 90
_cell_formula_units_Z 2
_cell_length_a 7.8735(8)
_cell_length_b 17.7046(15)
_cell_length_c 20.0325(19)
_cell_measurement_reflns_used 867
_cell_measurement_temperature 223(2)
_cell_measurement_theta_max 22.9
_cell_measurement_theta_min 2.3
_cell_volume 2792.3(5)
_computing_cell_refinement 'SAINT (Bruker, 2000)'
_computing_data_collection 'SMART (Bruker, 2000)'
_computing_data_reduction 'SHELXTL (Bruker, 2000)'
_computing_molecular_graphics 'ORTEPII (Johnson, 1976)'
_computing_publication_material 'SHEXLTL (Bruker, 2000)'
_computing_structure_refinement 'SHELXL-97 (Sheldrick, 1997)'
_computing_structure_solution 'PATTY in DIRDIF92 (Beurskens et al., 1992)'
_diffrn_ambient_temperature 223(2)
_diffrn_measured_fraction_theta_full 0.998
_diffrn_measured_fraction_theta_max 0.998
_diffrn_measurement_device_type 'Bruker AXS SMART CCD'
_diffrn_measurement_method '\f and \w scans'
_diffrn_radiation_monochromator graphite
_diffrn_radiation_source 'fine-focus sealed tube'
_diffrn_radiation_type MoK\a
_diffrn_radiation_wavelength 0.71069
_diffrn_reflns_av_R_equivalents 0.045
_diffrn_reflns_av_sigmaI/netI 0.057
_diffrn_reflns_limit_h_max 11
_diffrn_reflns_limit_h_min -10
_diffrn_reflns_limit_k_max 17
_diffrn_reflns_limit_k_min -24
_diffrn_reflns_limit_l_max 28
_diffrn_reflns_limit_l_min -26
_diffrn_reflns_number 23156
_diffrn_reflns_theta_full 30.0
_diffrn_reflns_theta_max 30.0
_diffrn_reflns_theta_min 1.5
_diffrn_standards_decay_% 0
_diffrn_standards_number 0
_exptl_absorpt_coefficient_mu 1.316
_exptl_absorpt_correction_T_max 1
_exptl_absorpt_correction_T_min 0.803
_exptl_absorpt_correction_type multi-scan
_exptl_absorpt_process_details '(SADABS, Bruker, 2000 & Blessing, 1995)'
_exptl_crystal_colour colourless
_exptl_crystal_density_diffrn 1.387
_exptl_crystal_density_method 'not measured'
_exptl_crystal_description block
_exptl_crystal_F_000 1216
_exptl_crystal_size_max 0.31
_exptl_crystal_size_mid 0.18
_exptl_crystal_size_min 0.13
_refine_diff_density_max 0.46
_refine_diff_density_min -0.62
_refine_diff_density_rms 0.075
_refine_ls_extinction_method none
_refine_ls_goodness_of_fit_ref 1.01
_refine_ls_hydrogen_treatment constr
_refine_ls_matrix_type full
_refine_ls_number_parameters 271
_refine_ls_number_reflns 8112
_refine_ls_number_restraints 0
_refine_ls_restrained_S_all 1.01
_refine_ls_R_factor_all 0.079
_refine_ls_R_factor_gt 0.047
_refine_ls_shift/su_max <0.001
_refine_ls_shift/su_mean 0.000
_refine_ls_structure_factor_coef Fsqd
_refine_ls_weighting_details 'calc w=1/[\s^2^(Fo^2^)+(0.0510P)^2^] where P=(Fo^2^+2Fc^2^)/3'
_refine_ls_weighting_scheme calc
_refine_ls_wR_factor_gt 0.100
_refine_ls_wR_factor_ref 0.113
_reflns_number_gt 5566
_reflns_number_total 8112
_reflns_threshold_expression I>2\s(I)
_cod_data_source_file b513393a.txt
_cod_data_source_block shelxl_2
_cod_original_sg_symbol_H-M P21/n
_cod_database_code 7203140

loop_
_symmetry_equiv_pos_as_xyz
'x, y, z'
'-x+1/2, y+1/2, -z+1/2'
'-x, -y, -z'
'x-1/2, -y-1/2, z-1/2'

loop_
_atom_site_label
_atom_site_type_symbol
_atom_site_fract_x
_atom_site_fract_y
_atom_site_fract_z
_atom_site_U_iso_or_equiv
_atom_site_adp_type
_atom_site_occupancy
_atom_site_symmetry_multiplicity
_atom_site_calc_flag
_atom_site_refinement_flags
_atom_site_disorder_assembly
_atom_site_disorder_group
Zn Zn 0.15215(4) 0.148172(16) 0.374610(19) 0.04521(11) Uani 1 1 d . . .
S1 S 0.34562(9) 0.24230(3) 0.34965(3) 0.03732(16) Uani 1 1 d . . .
S2 S 0.17408(8) 0.21101(4) 0.49645(3) 0.03708(15) Uani 1 1 d . . .
S3 S -0.13752(8) 0.14415(3) 0.35205(3) 0.03419(15) Uani 1 1 d . . .
S4 S 0.14132(9) 0.08814(4) 0.24133(4) 0.04432(17) Uani 1 1 d . . .
P1 P 0.29054(8) 0.28548(3) 0.43986(3) 0.03012(14) Uani 1 1 d . . .
P2 P -0.08187(8) 0.06862(4) 0.28019(3) 0.03330(15) Uani 1 1 d . . .
O1 O 0.1739(2) 0.35744(8) 0.43381(9) 0.0344(4) Uani 1 1 d . . .
O2 O 0.4553(2) 0.32159(9) 0.47255(9) 0.0379(4) Uani 1 1 d . . .
O3 O -0.2323(2) 0.06520(9) 0.22726(8) 0.0382(4) Uani 1 1 d . . .
O4 O -0.0976(2) -0.01190(9) 0.31396(8) 0.0378(4) Uani 1 1 d . . .
N1 N 0.2701(3) 0.05073(10) 0.40512(10) 0.0312(4) Uani 1 1 d . . .
C1 C 0.2199(3) 0.41995(13) 0.38894(13) 0.0374(6) Uani 1 1 d . . .
H1 H 0.3312 0.4091 0.3685 0.045 Uiso 1 1 calc R . .
C2 C 0.2339(5) 0.49036(15) 0.43096(16) 0.0568(8) Uani 1 1 d . . .
H2A H 0.3241 0.4841 0.4639 0.085 Uiso 1 1 calc R . .
H2B H 0.1272 0.4991 0.4535 0.085 Uiso 1 1 calc R . .
H2C H 0.2593 0.5332 0.4026 0.085 Uiso 1 1 calc R . .
C3 C 0.0861(4) 0.42387(16) 0.33531(15) 0.0521(8) Uani 1 1 d . . .
H3A H 0.0860 0.3772 0.3099 0.078 Uiso 1 1 calc R . .
H3B H 0.1099 0.4659 0.3058 0.078 Uiso 1 1 calc R . .
H3C H -0.0242 0.4310 0.3555 0.078 Uiso 1 1 calc R . .
C4 C 0.6167(3) 0.28151(15) 0.47997(16) 0.0463(7) Uani 1 1 d . . .
H4 H 0.6046 0.2296 0.4621 0.056 Uiso 1 1 calc R . .
C5 C 0.6572(5) 0.27800(18) 0.55320(18) 0.0748(11) Uani 1 1 d . . .
H5A H 0.5719 0.2479 0.5755 0.112 Uiso 1 1 calc R . .
H5B H 0.6578 0.3287 0.5716 0.112 Uiso 1 1 calc R . .
H5C H 0.7680 0.2551 0.5599 0.112 Uiso 1 1 calc R . .
C6 C 0.7443(4) 0.3238(2) 0.4399(2) 0.0741(11) Uani 1 1 d . . .
H6A H 0.7111 0.3227 0.3931 0.111 Uiso 1 1 calc R . .
H6B H 0.8550 0.3005 0.4454 0.111 Uiso 1 1 calc R . .
H6C H 0.7496 0.3758 0.4551 0.111 Uiso 1 1 calc R . .
C7 C -0.2545(4) 0.12387(15) 0.17634(14) 0.0448(7) Uani 1 1 d . . .
H7 H -0.1686 0.1640 0.1832 0.054 Uiso 1 1 calc R . .
C8 C -0.2290(5) 0.0872(2) 0.11015(15) 0.0704(10) Uani 1 1 d . . .
H8A H -0.1134 0.0686 0.1074 0.106 Uiso 1 1 calc R . .
H8B H -0.2493 0.1238 0.0749 0.106 Uiso 1 1 calc R . .
H8C H -0.3076 0.0454 0.1051 0.106 Uiso 1 1 calc R . .
C9 C -0.4297(4) 0.15625(18) 0.18438(19) 0.0679(10) Uani 1 1 d . . .
H9A H -0.4383 0.1798 0.2279 0.102 Uiso 1 1 calc R . .
H9B H -0.5131 0.1161 0.1805 0.102 Uiso 1 1 calc R . .
H9C H -0.4507 0.1937 0.1499 0.102 Uiso 1 1 calc R . .
C10 C -0.0527(4) -0.08103(14) 0.27655(14) 0.0446(7) Uani 1 1 d . . .
H10 H -0.0203 -0.0675 0.2305 0.054 Uiso 1 1 calc R . .
C11 C 0.0925(4) -0.11790(17) 0.31128(19) 0.0650(9) Uani 1 1 d . . .
H11A H 0.1900 -0.0844 0.3109 0.098 Uiso 1 1 calc R . .
H11B H 0.1205 -0.1646 0.2886 0.098 Uiso 1 1 calc R . .
H11C H 0.0620 -0.1288 0.3571 0.098 Uiso 1 1 calc R . .
C12 C -0.2087(5) -0.13110(18) 0.2749(2) 0.0745(11) Uani 1 1 d . . .
H12A H -0.3002 -0.1053 0.2514 0.112 Uiso 1 1 calc R . .
H12B H -0.2432 -0.1422 0.3201 0.112 Uiso 1 1 calc R . .
H12C H -0.1825 -0.1778 0.2519 0.112 Uiso 1 1 calc R . .
C13 C 0.2073(3) 0.00123(13) 0.45015(12) 0.0299(5) Uani 1 1 d . . .
C14 C 0.3008(3) -0.06227(13) 0.46943(13) 0.0367(6) Uani 1 1 d . . .
H14 H 0.2560 -0.0966 0.5004 0.044 Uiso 1 1 calc R . .
C15 C 0.4587(3) -0.07435(14) 0.44292(14) 0.0414(6) Uani 1 1 d . . .
H15 H 0.5227 -0.1169 0.4556 0.050 Uiso 1 1 calc R . .
C16 C 0.5225(3) -0.02332(14) 0.39744(14) 0.0416(6) Uani 1 1 d . . .
H16 H 0.6308 -0.0302 0.3791 0.050 Uiso 1 1 calc R . .
C17 C 0.4244(3) 0.03763(14) 0.37958(13) 0.0366(6) Uani 1 1 d . . .
H17 H 0.4671 0.0718 0.3480 0.044 Uiso 1 1 calc R . .
C18 C 0.0390(3) 0.01748(13) 0.47633(13) 0.0363(6) Uani 1 1 d . . .
H18 H -0.0196 0.0581 0.4565 0.044 Uiso 1 1 calc R . .

loop_
_atom_site_aniso_label
_atom_site_aniso_U_11
_atom_site_aniso_U_22
_atom_site_aniso_U_33
_atom_site_aniso_U_23
_atom_site_aniso_U_13
_atom_site_aniso_U_12
Zn 0.03107(17) 0.03151(17) 0.0729(3) 0.01457(15) -0.00779(16) -0.00489(12)
S1 0.0411(4) 0.0349(3) 0.0362(4) -0.0026(3) 0.0130(3) -0.0087(3)
S2 0.0373(4) 0.0385(3) 0.0357(4) 0.0057(3) 0.0063(3) 0.0002(3)
S3 0.0289(3) 0.0364(3) 0.0374(3) -0.0033(3) 0.0030(3) 0.0021(2)
S4 0.0349(4) 0.0562(4) 0.0420(4) -0.0041(3) 0.0098(3) -0.0047(3)
P1 0.0249(3) 0.0312(3) 0.0343(3) -0.0007(3) 0.0037(2) 0.0004(2)
P2 0.0326(3) 0.0369(3) 0.0305(3) -0.0007(3) 0.0025(3) -0.0022(3)
O1 0.0291(9) 0.0324(9) 0.0420(10) 0.0079(7) 0.0061(7) 0.0035(7)
O2 0.0261(9) 0.0364(9) 0.0510(11) -0.0104(8) -0.0015(8) 0.0029(7)
O3 0.0384(10) 0.0417(10) 0.0344(10) 0.0054(8) -0.0035(8) -0.0093(8)
O4 0.0479(11) 0.0338(9) 0.0319(9) -0.0028(7) 0.0055(8) 0.0017(8)
N1 0.0293(11) 0.0306(10) 0.0337(11) 0.0020(8) 0.0037(8) 0.0006(8)
C1 0.0364(14) 0.0344(13) 0.0415(15) 0.0086(11) 0.0061(11) 0.0015(10)
C2 0.077(2) 0.0394(16) 0.0543(19) 0.0028(14) 0.0021(17) -0.0083(14)
C3 0.0553(19) 0.0480(17) 0.0528(19) 0.0099(13) -0.0061(15) 0.0024(13)
C4 0.0281(14) 0.0378(14) 0.073(2) -0.0112(13) -0.0089(13) 0.0071(11)
C5 0.079(3) 0.056(2) 0.089(3) -0.0096(18) -0.039(2) 0.0102(17)
C6 0.0345(17) 0.077(2) 0.111(3) -0.018(2) 0.0175(19) -0.0078(16)
C7 0.0466(17) 0.0458(15) 0.0418(16) 0.0127(12) -0.0076(13) -0.0145(12)
C8 0.080(3) 0.098(3) 0.0330(17) 0.0110(17) 0.0063(16) -0.010(2)
C9 0.057(2) 0.062(2) 0.085(3) 0.0123(18) -0.0042(19) 0.0094(16)
C10 0.0607(19) 0.0385(14) 0.0348(15) -0.0083(11) 0.0058(13) 0.0041(12)
C11 0.060(2) 0.0467(17) 0.088(3) -0.0222(17) -0.0127(19) 0.0114(15)
C12 0.067(2) 0.059(2) 0.097(3) -0.028(2) -0.024(2) 0.0001(17)
C13 0.0301(12) 0.0296(11) 0.0302(13) 0.0017(9) 0.0044(10) 0.0010(9)
C14 0.0375(14) 0.0330(13) 0.0397(15) 0.0065(11) 0.0043(11) 0.0015(10)
C15 0.0388(15) 0.0360(14) 0.0493(17) 0.0020(12) 0.0031(12) 0.0097(11)
C16 0.0328(14) 0.0426(14) 0.0497(17) -0.0014(12) 0.0082(12) 0.0057(11)
C17 0.0325(14) 0.0395(13) 0.0379(14) 0.0041(11) 0.0089(11) -0.0036(10)
C18 0.0354(14) 0.0312(12) 0.0424(15) 0.0126(10) 0.0079(11) 0.0072(10)

loop_
_atom_type_symbol
_atom_type_description
_atom_type_scat_dispersion_real
_atom_type_scat_dispersion_imag
_atom_type_scat_source
C C 0.0033 0.0016 'International Tables Vol C Tables 4.2.6.8 and 6.1.1.4'
H H 0.0000 0.0000 'International Tables Vol C Tables 4.2.6.8 and 6.1.1.4'
N N 0.0061 0.0033 'International Tables Vol C Tables 4.2.6.8 and 6.1.1.4'
O O 0.0106 0.0060 'International Tables Vol C Tables 4.2.6.8 and 6.1.1.4'
P P 0.1023 0.0942 'International Tables Vol C Tables 4.2.6.8 and 6.1.1.4'
S S 0.1246 0.1234 'International Tables Vol C Tables 4.2.6.8 and 6.1.1.4'
Zn Zn 0.2839 1.4301 'International Tables Vol C Tables 4.2.6.8 and 6.1.1.4'

loop_
_geom_angle_atom_site_label_1
_geom_angle_atom_site_label_2
_geom_angle_atom_site_label_3
_geom_angle
_geom_angle_site_symmetry_1
_geom_angle_site_symmetry_3
_geom_angle_publ_flag
N1 Zn S1 111.91(6) . . ?
N1 Zn S3 118.25(6) . . ?
S1 Zn S3 128.84(3) . . ?
N1 Zn S2 93.06(6) . . ?
S1 Zn S2 82.09(2) . . ?
S3 Zn S2 104.05(2) . . ?
N1 Zn S4 88.53(6) . . ?
S1 Zn S4 94.49(2) . . ?
S3 Zn S4 77.81(2) . . ?
S2 Zn S4 176.57(2) . . ?
P1 S1 Zn 86.02(3) . . ?
P1 S2 Zn 77.30(3) . . ?
P2 S3 Zn 86.47(3) . . ?
P2 S4 Zn 73.37(3) . . ?
O1 P1 O2 100.37(9) . . ?
O1 P1 S2 108.10(7) . . ?
O2 P1 S2 114.63(8) . . ?
O1 P1 S1 111.67(8) . . ?
O2 P1 S1 109.95(7) . . ?
S2 P1 S1 111.61(4) . . ?
O3 P2 O4 100.97(9) . . ?
O3 P2 S4 114.10(8) . . ?
O4 P2 S4 113.76(8) . . ?
O3 P2 S3 109.68(8) . . ?
O4 P2 S3 105.87(7) . . ?
S4 P2 S3 111.68(4) . . ?
C1 O1 P1 120.49(15) . . ?
C4 O2 P1 123.65(15) . . ?
C7 O3 P2 121.47(15) . . ?
C10 O4 P2 120.53(15) . . ?
C13 N1 C17 118.7(2) . . ?
C13 N1 Zn 125.12(16) . . ?
C17 N1 Zn 116.13(16) . . ?
O1 C1 C2 107.3(2) . . ?
O1 C1 C3 107.3(2) . . ?
C2 C1 C3 114.1(2) . . ?
O1 C1 H1 109.4 . . ?
C2 C1 H1 109.4 . . ?
C3 C1 H1 109.4 . . ?
C1 C2 H2A 109.5 . . ?
C1 C2 H2B 109.5 . . ?
H2A C2 H2B 109.5 . . ?
C1 C2 H2C 109.5 . . ?
H2A C2 H2C 109.5 . . ?
H2B C2 H2C 109.5 . . ?
C1 C3 H3A 109.5 . . ?
C1 C3 H3B 109.5 . . ?
H3A C3 H3B 109.5 . . ?
C1 C3 H3C 109.5 . . ?
H3A C3 H3C 109.5 . . ?
H3B C3 H3C 109.5 . . ?
O2 C4 C5 107.1(2) . . ?
O2 C4 C6 106.9(2) . . ?
C5 C4 C6 114.2(3) . . ?
O2 C4 H4 109.5 . . ?
C5 C4 H4 109.5 . . ?
C6 C4 H4 109.5 . . ?
C4 C5 H5A 109.5 . . ?
C4 C5 H5B 109.5 . . ?
H5A C5 H5B 109.5 . . ?
C4 C5 H5C 109.5 . . ?
H5A C5 H5C 109.5 . . ?
H5B C5 H5C 109.5 . . ?
C4 C6 H6A 109.5 . . ?
C4 C6 H6B 109.5 . . ?
H6A C6 H6B 109.5 . . ?
C4 C6 H6C 109.5 . . ?
H6A C6 H6C 109.5 . . ?
H6B C6 H6C 109.5 . . ?
O3 C7 C8 107.1(2) . . ?
O3 C7 C9 107.3(2) . . ?
C8 C7 C9 113.2(3) . . ?
O3 C7 H7 109.7 . . ?
C8 C7 H7 109.7 . . ?
C9 C7 H7 109.7 . . ?
C7 C8 H8A 109.5 . . ?
C7 C8 H8B 109.5 . . ?
H8A C8 H8B 109.5 . . ?
C7 C8 H8C 109.5 . . ?
H8A C8 H8C 109.5 . . ?
H8B C8 H8C 109.5 . . ?
C7 C9 H9A 109.5 . . ?
C7 C9 H9B 109.5 . . ?
H9A C9 H9B 109.5 . . ?
C7 C9 H9C 109.5 . . ?
H9A C9 H9C 109.5 . . ?
H9B C9 H9C 109.5 . . ?
C11 C10 O4 108.3(2) . . ?
C11 C10 C12 111.9(3) . . ?
O4 C10 C12 107.3(2) . . ?
C11 C10 H10 109.8 . . ?
O4 C10 H10 109.8 . . ?
C12 C10 H10 109.8 . . ?
C10 C11 H11A 109.5 . . ?
C10 C11 H11B 109.5 . . ?
H11A C11 H11B 109.5 . . ?
C10 C11 H11C 109.5 . . ?
H11A C11 H11C 109.5 . . ?
H11B C11 H11C 109.5 . . ?
C10 C12 H12A 109.5 . . ?
C10 C12 H12B 109.5 . . ?
H12A C12 H12B 109.5 . . ?
C10 C12 H12C 109.5 . . ?
H12A C12 H12C 109.5 . . ?
H12B C12 H12C 109.5 . . ?
N1 C13 C14 120.6(2) . . ?
N1 C13 C18 116.8(2) . . ?
C14 C13 C18 122.5(2) . . ?
C13 C14 C15 119.7(2) . . ?
C13 C14 H14 120.2 . . ?
C15 C14 H14 120.2 . . ?
C14 C15 C16 119.4(2) . . ?
C14 C15 H15 120.3 . . ?
C16 C15 H15 120.3 . . ?
C17 C16 C15 118.6(2) . . ?
C17 C16 H16 120.7 . . ?
C15 C16 H16 120.7 . . ?
C16 C17 N1 123.0(2) . . ?
C16 C17 H17 118.5 . . ?
N1 C17 H17 118.5 . . ?
C18 C18 C13 127.6(3) 3_556 . ?
C18 C18 H18 116.2 3_556 . ?
C13 C18 H18 116.2 . . ?

loop_
_geom_bond_atom_site_label_1
_geom_bond_atom_site_label_2
_geom_bond_distance
_geom_bond_site_symmetry_2
_geom_bond_publ_flag
Zn N1 2.0494(19) . ?
Zn S1 2.3162(7) . ?
Zn S3 2.3213(7) . ?
Zn S2 2.6862(8) . ?
Zn S4 2.8740(8) . ?
S1 P1 2.0140(9) . ?
S2 P1 1.9717(9) . ?
S3 P2 2.0165(9) . ?
S4 P2 1.9605(9) . ?
P1 O1 1.5745(16) . ?
P1 O2 1.5815(17) . ?
P2 O3 1.5822(19) . ?
P2 O4 1.5835(17) . ?
O1 C1 1.474(3) . ?
O2 C4 1.462(3) . ?
O3 C7 1.465(3) . ?
O4 C10 1.480(3) . ?
N1 C13 1.355(3) . ?
N1 C17 1.343(3) . ?
C1 C2 1.508(4) . ?
C1 C3 1.498(4) . ?
C1 H1 0.9900 . ?
C2 H2A 0.9700 . ?
C2 H2B 0.9700 . ?
C2 H2C 0.9700 . ?
C3 H3A 0.9700 . ?
C3 H3B 0.9700 . ?
C3 H3C 0.9700 . ?
C4 C5 1.499(4) . ?
C4 C6 1.494(4) . ?
C4 H4 0.9900 . ?
C5 H5A 0.9700 . ?
C5 H5B 0.9700 . ?
C5 H5C 0.9700 . ?
C6 H6A 0.9700 . ?
C6 H6B 0.9700 . ?
C6 H6C 0.9700 . ?
C7 C8 1.492(4) . ?
C7 C9 1.504(4) . ?
C7 H7 0.9900 . ?
C8 H8A 0.9700 . ?
C8 H8B 0.9700 . ?
C8 H8C 0.9700 . ?
C9 H9A 0.9700 . ?
C9 H9B 0.9700 . ?
C9 H9C 0.9700 . ?
C10 C11 1.483(4) . ?
C10 C12 1.514(4) . ?
C10 H10 0.9900 . ?
C11 H11A 0.9700 . ?
C11 H11B 0.9700 . ?
C11 H11C 0.9700 . ?
C12 H12A 0.9700 . ?
C12 H12B 0.9700 . ?
C12 H12C 0.9700 . ?
C13 C14 1.396(3) . ?
C13 C18 1.460(3) . ?
C14 C15 1.374(4) . ?
C14 H14 0.9400 . ?
C15 C16 1.382(4) . ?
C15 H15 0.9400 . ?
C16 C17 1.372(3) . ?
C16 H16 0.9400 . ?
C17 H17 0.9400 . ?
C18 C18 1.293(5) 3_556 ?
C18 H18 0.9400 . ?
